data_7206502
loop_
_publ_author_name
'Ren, Yi-Xia'
'Zheng, Xiang-Jun'
'Jin, Lin-Pei'

_publ_section_title
;
 Structural analyses and luminescent properties of a series of lead(ii)
 metal--organic frameworks based on 2-sulfoterephthalate
;
_journal_issue 19
_journal_name_full CrystEngComm
_journal_page_first 5915
_journal_paper_doi 10.1039/c1ce05303e
_journal_volume 13
_journal_year 2011
_chemical_formula_sum 'C8 H6 O8 Pb S'
_chemical_formula_weight 469.38
_chemical_name_systematic
;

?

;
_space_group_IT_number 14
_symmetry_cell_setting monoclinic
_symmetry_space_group_name_Hall '-P 2ybc'
_symmetry_space_group_name_H-M 'P 1 21/c 1'
_atom_sites_solution_hydrogens geom
_atom_sites_solution_primary direct
_atom_sites_solution_secondary difmap
_audit_creation_method SHELXL-97
_cell_angle_alpha 90.00
_cell_angle_beta 103.615(2)
_cell_angle_gamma 90.00
_cell_formula_units_Z 4
_cell_length_a 11.9149(14)
_cell_length_b 7.2161(8)
_cell_length_c 12.6352(14)
_cell_measurement_reflns_used 1291
_cell_measurement_temperature 150(2)
_cell_measurement_theta_max 26.58
_cell_measurement_theta_min 3.27
_cell_volume 1055.8(2)
_computing_cell_refinement 'Bruker SMART'
_computing_data_collection 'Bruker SMART'
_computing_data_reduction 'Bruker SAINT'
_computing_molecular_graphics 'Bruker SHELXTL'
_computing_publication_material 'Bruker SHELXTL'
_computing_structure_refinement 'SHELXL-97 (Sheldrick, 1997)'
_computing_structure_solution 'SHELXS-97 (Sheldrick, 1990)'
_diffrn_ambient_temperature 150(2)
_diffrn_measured_fraction_theta_full 0.987
_diffrn_measured_fraction_theta_max 0.987
_diffrn_measurement_device_type 'CCD area detector'
_diffrn_measurement_method 'phi and omega scans'
_diffrn_radiation_monochromator graphite
_diffrn_radiation_source 'fine-focus sealed tube'
_diffrn_radiation_type MoK\a
_diffrn_radiation_wavelength 0.71073
_diffrn_reflns_av_R_equivalents 0.0473
_diffrn_reflns_av_sigmaI/netI 0.0596
_diffrn_reflns_limit_h_max 13
_diffrn_reflns_limit_h_min -15
_diffrn_reflns_limit_k_max 8
_diffrn_reflns_limit_k_min -9
_diffrn_reflns_limit_l_max 16
_diffrn_reflns_limit_l_min -14
_diffrn_reflns_number 6151
_diffrn_reflns_theta_full 27.61
_diffrn_reflns_theta_max 27.61
_diffrn_reflns_theta_min 3.27
_exptl_absorpt_coefficient_mu 16.210
_exptl_absorpt_correction_T_max 0.4979
_exptl_absorpt_correction_T_min 0.1584
_exptl_absorpt_correction_type multi-scan
_exptl_absorpt_process_details SADABS
_exptl_crystal_density_diffrn 2.953
_exptl_crystal_density_method 'not measured'
_exptl_crystal_F_000 864
_exptl_crystal_size_max 0.18
_exptl_crystal_size_mid 0.16
_exptl_crystal_size_min 0.05
_refine_diff_density_max 1.327
_refine_diff_density_min -1.215
_refine_diff_density_rms 0.251
_refine_ls_extinction_coef 0.0043(2)
_refine_ls_extinction_expression Fc^*^=kFc[1+0.001xFc^2^\l^3^/sin(2\q)]^-1/4^
_refine_ls_extinction_method SHELXL
_refine_ls_goodness_of_fit_ref 0.966
_refine_ls_hydrogen_treatment mixed
_refine_ls_matrix_type full
_refine_ls_number_parameters 171
_refine_ls_number_reflns 2425
_refine_ls_number_restraints 21
_refine_ls_restrained_S_all 0.963
_refine_ls_R_factor_all 0.0461
_refine_ls_R_factor_gt 0.0299
_refine_ls_shift/su_max 0.001
_refine_ls_shift/su_mean 0.000
_refine_ls_structure_factor_coef Fsqd
_refine_ls_weighting_details 'calc w=1/[\s^2^(Fo^2^)+(0.0195P)^2^+0.0000P] where P=(Fo^2^+2Fc^2^)/3'
_refine_ls_weighting_scheme calc
_refine_ls_wR_factor_gt 0.0589
_refine_ls_wR_factor_ref 0.0648
_reflns_number_gt 1819
_reflns_number_total 2425
_reflns_threshold_expression >2sigma(I)
_cod_data_source_file c1ce05303e.txt
_cod_data_source_block 101018b_0m
_cod_depositor_comments
;
The following automatic conversions were performed:

'_symmetry_cell_setting' value 'Monoclinic' changed to 'monoclinic'
according to /home/saulius/struct/CIF-dictionaries/cif_core.dic
dictionary named 'cif_core.dic' version 2.4.1 from
2010-06-29.

'_exptl_absorpt_correction_type' value 'Multi-scan'
changed to 'multi-scan' according to
/home/saulius/struct/CIF-dictionaries/cif_core.dic dictionary named
'cif_core.dic' version 2.4.1 from 2010-06-29.

Automatic conversion script
Id: cif_fix_values 1715 2011-07-08 13:25:40Z adriana 
;
_cod_original_sg_symbol_H-M P2(1)/c
_cod_database_code 7206502

loop_
_symmetry_equiv_pos_as_xyz
'x, y, z'
'-x, y+1/2, -z+1/2'
'-x, -y, -z'
'x, -y-1/2, z-1/2'

loop_
_atom_site_label
_atom_site_type_symbol
_atom_site_fract_x
_atom_site_fract_y
_atom_site_fract_z
_atom_site_U_iso_or_equiv
_atom_site_adp_type
_atom_site_occupancy
_atom_site_symmetry_multiplicity
_atom_site_calc_flag
_atom_site_refinement_flags
C1 C 0.6354(6) 0.2536(9) 0.9407(5) 0.0099(13) Uani 1 1 d .
C2 C 0.7560(6) 0.2290(8) 0.9240(5) 0.0071(13) Uani 1 1 d .
C3 C 0.8475(6) 0.3032(8) 1.0007(5) 0.0100(14) Uani 1 1 d U
H3 H 0.8336 0.3736 1.0598 0.012 Uiso 1 1 calc R
C4 C 0.9598(6) 0.2742(8) 0.9908(6) 0.0119(14) Uani 1 1 d .
H4 H 1.0224 0.3225 1.0446 0.014 Uiso 1 1 calc R
C5 C 0.9820(6) 0.1763(8) 0.9039(5) 0.0093(14) Uani 1 1 d .
C6 C 1.1057(6) 0.1487(9) 0.8994(6) 0.0130(15) Uani 1 1 d .
C7 C 0.8916(6) 0.1054(9) 0.8249(6) 0.0136(15) Uani 1 1 d .
H7 H 0.9068 0.0409 0.7642 0.016 Uiso 1 1 calc R
C8 C 0.7785(6) 0.1285(8) 0.8342(5) 0.0090(14) Uani 1 1 d U
O1 O 0.5903(4) 0.1134(6) 0.9750(4) 0.0145(11) Uani 1 1 d .
O2 O 0.5877(4) 0.4071(6) 0.9252(4) 0.0135(11) Uani 1 1 d .
O3 O 1.1848(4) 0.1853(7) 0.9766(4) 0.0177(11) Uani 1 1 d .
O4 O 1.1186(4) 0.0817(7) 0.8059(4) 0.0220(12) Uani 1 1 d .
H4A H 1.1887 0.0847 0.8046 0.033 Uiso 1 1 calc R
O5 O 0.6165(4) -0.1178(6) 0.7935(4) 0.0136(11) Uani 1 1 d .
O6 O 0.7134(4) -0.0465(6) 0.6511(3) 0.0102(10) Uani 1 1 d U
O7 O 0.5827(4) 0.1810(6) 0.7014(4) 0.0158(11) Uani 1 1 d .
O8 O 0.6569(4) -0.0628(6) 1.1880(4) 0.0130(10) Uani 1 1 d D
H8A H 0.641(6) -0.134(6) 1.235(5) 0.020 Uiso 1 1 d D
H8B H 0.625(6) 0.042(5) 1.189(5) 0.020 Uiso 1 1 d D
Pb1 Pb 0.59321(2) -0.24036(3) 0.986690(19) 0.00932(11) Uani 1 1 d .
S1 S 0.66362(15) 0.0294(2) 0.73705(13) 0.0093(3) Uani 1 1 d .

loop_
_atom_site_aniso_label
_atom_site_aniso_U_11
_atom_site_aniso_U_22
_atom_site_aniso_U_33
_atom_site_aniso_U_23
_atom_site_aniso_U_13
_atom_site_aniso_U_12
C1 0.008(3) 0.012(3) 0.012(3) 0.000(3) 0.004(3) -0.002(3)
C2 0.006(3) 0.005(3) 0.010(3) -0.001(2) 0.003(3) 0.001(3)
C3 0.005(3) 0.011(3) 0.012(3) -0.002(2) -0.003(2) -0.001(2)
C4 0.010(3) 0.010(3) 0.015(3) -0.002(3) 0.003(3) -0.002(3)
C5 0.010(4) 0.003(3) 0.015(4) 0.003(2) 0.003(3) 0.000(3)
C6 0.007(4) 0.006(3) 0.024(4) 0.000(3) 0.002(3) -0.003(3)
C7 0.015(4) 0.012(3) 0.014(4) -0.001(3) 0.005(3) 0.006(3)
C8 0.003(3) 0.013(3) 0.009(3) 0.002(2) -0.002(2) 0.000(2)
O1 0.015(3) 0.008(2) 0.024(3) 0.0015(19) 0.013(2) 0.004(2)
O2 0.016(3) 0.011(2) 0.014(3) -0.0020(18) 0.005(2) 0.005(2)
O3 0.005(2) 0.024(3) 0.024(3) 0.001(2) 0.004(2) -0.004(2)
O4 0.010(3) 0.034(3) 0.022(3) -0.011(2) 0.006(2) -0.001(2)
O5 0.016(3) 0.017(3) 0.010(3) -0.0016(19) 0.008(2) -0.007(2)
O6 0.013(2) 0.010(2) 0.008(2) -0.0066(17) 0.0044(19) 0.0008(18)
O7 0.010(3) 0.013(2) 0.022(3) -0.003(2) -0.001(2) 0.004(2)
O8 0.013(3) 0.013(2) 0.014(3) -0.0020(19) 0.006(2) 0.001(2)
Pb1 0.00678(15) 0.01051(15) 0.01076(15) 0.00031(10) 0.00223(9) 0.00055(12)
S1 0.0073(8) 0.0098(7) 0.0102(8) -0.0003(6) 0.0010(7) -0.0001(6)

loop_
_atom_type_symbol
_atom_type_description
_atom_type_scat_dispersion_real
_atom_type_scat_dispersion_imag
_atom_type_scat_source
C C 0.0033 0.0016 'International Tables Vol C Tables 4.2.6.8 and 6.1.1.4'
H H 0.0000 0.0000 'International Tables Vol C Tables 4.2.6.8 and 6.1.1.4'
O O 0.0106 0.0060 'International Tables Vol C Tables 4.2.6.8 and 6.1.1.4'
S S 0.1246 0.1234 'International Tables Vol C Tables 4.2.6.8 and 6.1.1.4'
Pb Pb -3.3944 10.1111 'International Tables Vol C Tables 4.2.6.8 and 6.1.1.4'

loop_
_geom_angle_atom_site_label_1
_geom_angle_atom_site_label_2
_geom_angle_atom_site_label_3
_geom_angle
_geom_angle_site_symmetry_1
_geom_angle_site_symmetry_3
O2 C1 O1 123.4(6) . .
O2 C1 C2 120.0(5) . .
O1 C1 C2 116.6(6) . .
C3 C2 C8 119.3(6) . .
C3 C2 C1 118.3(6) . .
C8 C2 C1 122.3(6) . .
C2 C3 C4 119.7(6) . .
C2 C3 H3 120.2 . .
C4 C3 H3 120.2 . .
C5 C4 C3 121.2(7) . .
C5 C4 H4 119.4 . .
C3 C4 H4 119.4 . .
C4 C5 C7 120.0(6) . .
C4 C5 C6 118.1(6) . .
C7 C5 C6 121.9(6) . .
O3 C6 O4 124.6(7) . .
O3 C6 C5 121.6(6) . .
O4 C6 C5 113.9(6) . .
C5 C7 C8 120.0(6) . .
C5 C7 H7 120.0 . .
C8 C7 H7 120.0 . .
C7 C8 C2 119.8(6) . .
C7 C8 S1 120.2(5) . .
C2 C8 S1 120.0(5) . .
C1 O1 Pb1 103.4(4) . 3_657
C1 O1 Pb1 144.5(4) . .
Pb1 O1 Pb1 110.65(17) 3_657 .
C1 O2 Pb1 146.2(4) . 1_565
C6 O3 Pb1 137.7(5) . 3_757
C6 O4 H4A 109.5 . .
S1 O5 Pb1 145.1(3) . .
S1 O6 Pb1 123.3(3) . 4
H8A O8 H8B 111(3) . .
O1 Pb1 O1 69.35(17) 3_657 .
O1 Pb1 O3 143.16(16) 3_657 3_757
O1 Pb1 O3 81.82(15) . 3_757
O1 Pb1 O2 116.19(15) 3_657 1_545
O1 Pb1 O2 160.11(15) . 1_545
O3 Pb1 O2 98.77(15) 3_757 1_545
O1 Pb1 O5 109.67(15) 3_657 .
O1 Pb1 O5 67.66(14) . .
O3 Pb1 O5 78.05(15) 3_757 .
O2 Pb1 O5 92.90(13) 1_545 .
O1 Pb1 O6 112.68(14) 3_657 4_556
O1 Pb1 O6 127.52(15) . 4_556
O3 Pb1 O6 67.56(14) 3_757 4_556
O2 Pb1 O6 69.66(14) 1_545 4_556
O5 Pb1 O6 137.63(14) . 4_556
O7 S1 O6 114.0(3) . .
O7 S1 O5 113.2(3) . .
O6 S1 O5 111.1(3) . .
O7 S1 C8 105.1(3) . .
O6 S1 C8 106.6(3) . .
O5 S1 C8 106.2(3) . .

loop_
_geom_bond_atom_site_label_1
_geom_bond_atom_site_label_2
_geom_bond_distance
_geom_bond_site_symmetry_2
C1 O2 1.240(7) .
C1 O1 1.269(7) .
C1 C2 1.511(9) .
C2 C3 1.385(9) .
C2 C8 1.424(8) .
C3 C4 1.388(9) .
C3 H3 0.9500 .
C4 C5 1.382(9) .
C4 H4 0.9500 .
C5 C7 1.383(9) .
C5 C6 1.501(9) .
C6 O3 1.214(8) .
C6 O4 1.319(8) .
C7 C8 1.389(9) .
C7 H7 0.9500 .
C8 S1 1.761(7) .
O1 Pb1 2.520(4) 3_657
O1 Pb1 2.557(4) .
O2 Pb1 2.656(4) 1_565
O3 Pb1 2.606(5) 3_757
O4 H4A 0.8400 .
O5 S1 1.463(4) .
O5 Pb1 2.672(4) .
O6 S1 1.461(4) .
O6 Pb1 2.708(4) 4
O7 S1 1.457(5) .
O8 H8A 0.841(19) .
O8 H8B 0.849(19) .
Pb1 O1 2.520(4) 3_657
Pb1 O3 2.606(5) 3_757
Pb1 O2 2.656(4) 1_545
Pb1 O6 2.708(4) 4_556
